data_1506415
loop_
_publ_author_name
'Moore, Evan G.'
'Bernhardt, Paul V.'
'F\"urstenberg, Alexandre'
'Riley, Mark J.'
'Vauthey, Eric'

_publ_section_title
;
 Intra- vs intermolecular photoinduced electron transfer reactions of a
 macrocyclic donor-acceptor dyad.
;
_journal_issue 51
_journal_name_full 'The journal of physical chemistry. A'
_journal_page_first 11715
_journal_page_last 11723
_journal_paper_doi 10.1021/jp0547414
_journal_volume 109
_journal_year 2005
_chemical_compound_source 'synthesis as described'
_chemical_formula_moiety 'C36 H51 N7'
_chemical_formula_sum 'C36 H51 N7'
_chemical_formula_weight 581.84
_chemical_name_systematic
;
 ?
;
_space_group_IT_number 14
_symmetry_cell_setting monoclinic
_symmetry_Int_Tables_number 14
_symmetry_space_group_name_Hall '-P 2yab'
_symmetry_space_group_name_H-M 'P 1 21/a 1'
_atom_sites_solution_hydrogens geom
_atom_sites_solution_primary direct
_atom_sites_solution_secondary difmap
_audit_conform_dict_location ftp://ftp.iucr.org/pub/cif_core.dic
_audit_conform_dict_name cif_core.dic
_audit_conform_dict_version 2.2
_audit_creation_date 2005-08-19T21:33:40-00:00
_audit_creation_method 'WinGX routine CIF_UPDATE'
_cell_angle_alpha 90
_cell_angle_beta 110.714(7)
_cell_angle_gamma 90
_cell_formula_units_Z 4
_cell_length_a 9.2709(9)
_cell_length_b 32.431(3)
_cell_length_c 11.698(2)
_cell_measurement_reflns_used 23
_cell_measurement_temperature 293(2)
_cell_measurement_theta_max 15.538
_cell_measurement_theta_min 9
_cell_measurement_wavelength 0.71073
_cell_volume 3289.8(7)
_computing_cell_refinement 'CAD4 Express (Enraf Nonius, 1994)'
_computing_data_collection 'CAD4 Express (Enraf Nonius, 1994)'
_computing_data_reduction 'XCAD4 (Harms & Wocadlo, 1995)'
_computing_molecular_graphics 'Ortep-3 for Windows (Farrugia, 1997)'
_computing_publication_material 'WinGX publication routines (Farrugia, 1999)'
_computing_structure_refinement 'SHELXL-97 (Sheldrick, 1997)'
_diffrn_ambient_temperature 293(2)
_diffrn_detector 'scintillation LiI'
_diffrn_detector_dtime 1.195
_diffrn_measured_fraction_theta_full 0.999
_diffrn_measured_fraction_theta_max 0.999
_diffrn_measurement_device '\k-geometry diffractometer'
_diffrn_measurement_device_type 'Enraf Nonius TurboCAD4'
_diffrn_measurement_method 'non-profiled omega/2theta scans'
_diffrn_orient_matrix_type
;
  x-axis points to radiation source
  the matrix is specified in reciprocal space
;
_diffrn_orient_matrix_UB_11 0.031047
_diffrn_orient_matrix_UB_12 0.013421
_diffrn_orient_matrix_UB_13 0.082117
_diffrn_orient_matrix_UB_21 0.016375
_diffrn_orient_matrix_UB_22 -0.027755
_diffrn_orient_matrix_UB_23 0.039796
_diffrn_orient_matrix_UB_31 0.109892
_diffrn_orient_matrix_UB_32 0.00036
_diffrn_orient_matrix_UB_33 0.004774
_diffrn_radiation_monochromator graphite
_diffrn_radiation_probe x-ray
_diffrn_radiation_type MoK\a
_diffrn_radiation_wavelength 0.71073
_diffrn_reflns_av_R_equivalents 0.163
_diffrn_reflns_av_unetI/netI 0.6389
_diffrn_reflns_limit_h_max 11
_diffrn_reflns_limit_h_min 0
_diffrn_reflns_limit_k_max 38
_diffrn_reflns_limit_k_min 0
_diffrn_reflns_limit_l_max 13
_diffrn_reflns_limit_l_min -13
_diffrn_reflns_number 6136
_diffrn_reflns_theta_full 24.97
_diffrn_reflns_theta_max 24.97
_diffrn_reflns_theta_min 1.86
_diffrn_source 'Enraf Nonius FR590'
_diffrn_standards_decay_% 0
_diffrn_standards_interval_time 120
_diffrn_standards_number 3
_exptl_absorpt_coefficient_mu 0.071
_exptl_absorpt_correction_T_max 0.9925
_exptl_absorpt_correction_T_min 0.9515
_exptl_absorpt_correction_type psi-scan
_exptl_absorpt_process_details
;
North A.C.T., Phillips D.C. & Mathews F.S. (1968) Acta. Cryst. A24, 351
        Number of psi-scan sets used was   2
        Theta correction was applied.
        Averaged transmission function was used.
        No Fourier smoothing was applied.
;
_exptl_crystal_colour colourless
_exptl_crystal_density_diffrn 1.175
_exptl_crystal_density_method 'not measured'
_exptl_crystal_description prism
_exptl_crystal_F_000 1264
_exptl_crystal_size_max 0.3
_exptl_crystal_size_mid 0.13
_exptl_crystal_size_min 0.1
_refine_diff_density_max 0.2
_refine_diff_density_min -0.218
_refine_diff_density_rms 0.05
_refine_ls_extinction_method none
_refine_ls_goodness_of_fit_ref 0.891
_refine_ls_hydrogen_treatment constr
_refine_ls_matrix_type full
_refine_ls_number_parameters 388
_refine_ls_number_reflns 5758
_refine_ls_number_restraints 0
_refine_ls_restrained_S_all 0.891
_refine_ls_R_factor_all 0.4912
_refine_ls_R_factor_gt 0.0618
_refine_ls_shift/su_max 0.001
_refine_ls_shift/su_mean 0
_refine_ls_structure_factor_coef Fsqd
_refine_ls_weighting_details 'calc w=1/[\s^2^(Fo^2^)+(0.0362P)^2^+0.0000P] where P=(Fo^2^+2Fc^2^)/3'
_refine_ls_weighting_scheme calc
_refine_ls_wR_factor_gt 0.0872
_refine_ls_wR_factor_ref 0.1884
_reflns_number_gt 855
_reflns_number_total 5758
_reflns_threshold_expression >2sigma(I)
_cod_data_source_file jp0547414si20050822_114315.cif
_cod_data_source_block 1393em23
_cod_original_sg_symbol_H-M 'P 21/a'
_cod_database_code 1506415
_exptl_absorpt_factor_mur 0.007
_exptl_absorpt_correction_t_ave 0.9705
_diffrn_standards_decay_corr_max 1.083
_diffrn_standards_decay_corr_min 0.962

loop_
_symmetry_equiv_pos_as_xyz
'x, y, z'
'-x+1/2, y+1/2, -z'
'-x, -y, -z'
'x-1/2, -y-1/2, z'

loop_
_atom_site_label
_atom_site_type_symbol
_atom_site_fract_x
_atom_site_fract_y
_atom_site_fract_z
_atom_site_U_iso_or_equiv
_atom_site_adp_type
_atom_site_occupancy
_atom_site_symmetry_multiplicity
_atom_site_calc_flag
_atom_site_refinement_flags
C1 C -0.0753(10) 0.2061(3) 0.9487(8) 0.064(3) Uani 1 1 d .
H1A H -0.1027 0.2031 1.0201 0.096 Uiso 1 1 calc R
H1B H -0.145 0.1902 0.8829 0.096 Uiso 1 1 calc R
H1C H -0.0817 0.2346 0.9256 0.096 Uiso 1 1 calc R
C2 C 0.0888(11) 0.1907(3) 0.9764(8) 0.039(3) Uani 1 1 d .
C3 C 0.0937(10) 0.1437(3) 1.0090(8) 0.048(3) Uani 1 1 d .
H3A H 0.055 0.1402 1.0754 0.058 Uiso 1 1 calc R
H3B H 0.0253 0.1288 0.9388 0.058 Uiso 1 1 calc R
C4 C 0.2554(11) 0.0831(3) 1.0843(8) 0.055(3) Uani 1 1 d .
H4A H 0.1776 0.0669 1.0235 0.066 Uiso 1 1 calc R
H4B H 0.2363 0.0814 1.1605 0.066 Uiso 1 1 calc R
C5 C 0.4141(10) 0.0664(2) 1.1018(7) 0.041(3) Uani 1 1 d .
H5A H 0.4915 0.0824 1.1638 0.049 Uiso 1 1 calc R
H5B H 0.4214 0.038 1.1295 0.049 Uiso 1 1 calc R
C6 C 0.5984(9) 0.0562(3) 0.9961(7) 0.040(3) Uani 1 1 d .
H6A H 0.6126 0.0272 1.0175 0.048 Uiso 1 1 calc R
H6B H 0.6726 0.0717 1.0616 0.048 Uiso 1 1 calc R
C7 C 0.6314(12) 0.0632(3) 0.8773(8) 0.042(3) Uani 1 1 d .
C8 C 0.7898(9) 0.0448(3) 0.8979(7) 0.056(3) Uani 1 1 d .
H8A H 0.7887 0.0159 0.9154 0.084 Uiso 1 1 calc R
H8B H 0.8656 0.0585 0.9655 0.084 Uiso 1 1 calc R
H8C H 0.815 0.0485 0.8257 0.084 Uiso 1 1 calc R
C9 C 0.6354(11) 0.1090(3) 0.8506(8) 0.050(3) Uani 1 1 d .
H9A H 0.7064 0.1225 0.9224 0.06 Uiso 1 1 calc R
H9B H 0.6748 0.1125 0.7847 0.06 Uiso 1 1 calc R
C10 C 0.4888(11) 0.1731(3) 0.7933(9) 0.059(3) Uani 1 1 d .
H10A H 0.5185 0.1776 0.7227 0.071 Uiso 1 1 calc R
H10B H 0.5635 0.1866 0.8633 0.071 Uiso 1 1 calc R
C11 C 0.3276(11) 0.1904(3) 0.7700(8) 0.056(3) Uani 1 1 d .
H11A H 0.3237 0.2191 0.7454 0.067 Uiso 1 1 calc R
H11B H 0.2522 0.1752 0.7044 0.067 Uiso 1 1 calc R
C12 C 0.1314(11) 0.1961(3) 0.8627(7) 0.054(3) Uani 1 1 d .
H12A H 0.0662 0.1783 0.7987 0.065 Uiso 1 1 calc R
H12B H 0.1096 0.2244 0.8344 0.065 Uiso 1 1 calc R
C13 C 0.1796(11) 0.2159(3) 1.1934(8) 0.060(3) Uani 1 1 d .
H13A H 0.1691 0.1879 1.2191 0.072 Uiso 1 1 calc R
H13B H 0.0871 0.2311 1.1875 0.072 Uiso 1 1 calc R
C14 C 0.3192(14) 0.2362(4) 1.2859(10) 0.050(3) Uani 1 1 d .
C15 C 0.4360(15) 0.2123(4) 1.3669(10) 0.054(3) Uani 1 1 d .
C16 C 0.4324(14) 0.1682(4) 1.3728(10) 0.066(4) Uani 1 1 d .
H16 H 0.347 0.1538 1.3224 0.079 Uiso 1 1 calc R
C17 C 0.5560(19) 0.1473(4) 1.4535(13) 0.097(5) Uani 1 1 d .
H17 H 0.5523 0.1187 1.4549 0.116 Uiso 1 1 calc R
C18 C 0.6856(19) 0.1671(6) 1.5327(13) 0.111(7) Uani 1 1 d .
H18 H 0.7671 0.1521 1.5862 0.134 Uiso 1 1 calc R
C19 C 0.6900(18) 0.2079(5) 1.5301(13) 0.095(6) Uani 1 1 d .
H19 H 0.7772 0.2212 1.5827 0.114 Uiso 1 1 calc R
C20 C 0.5691(17) 0.2324(4) 1.4515(11) 0.063(4) Uani 1 1 d .
C21 C 0.5754(15) 0.2748(4) 1.4474(10) 0.071(4) Uani 1 1 d .
H21 H 0.6627 0.2875 1.5017 0.085 Uiso 1 1 calc R
C22 C 0.4667(18) 0.2994(5) 1.3719(12) 0.070(4) Uani 1 1 d .
C23 C 0.4723(18) 0.3444(5) 1.3685(12) 0.092(6) Uani 1 1 d .
H23 H 0.5554 0.3583 1.4238 0.111 Uiso 1 1 calc R
C24 C 0.360(2) 0.3654(5) 1.2873(14) 0.104(6) Uani 1 1 d .
H24 H 0.3666 0.394 1.2865 0.125 Uiso 1 1 calc R
C25 C 0.2323(16) 0.3459(4) 1.2026(11) 0.084(5) Uani 1 1 d .
H25 H 0.1569 0.3617 1.1459 0.101 Uiso 1 1 calc R
C26 C 0.2162(13) 0.3043(4) 1.2015(9) 0.057(3) Uani 1 1 d .
H26 H 0.1293 0.2919 1.1457 0.069 Uiso 1 1 calc R
C27 C 0.3339(16) 0.2795(4) 1.2869(11) 0.055(3) Uani 1 1 d .
C28 C 0.5141(11) 0.0413(3) 0.6583(8) 0.067(4) Uani 1 1 d .
H28A H 0.6033 0.0264 0.6552 0.08 Uiso 1 1 calc R
H28B H 0.5233 0.0698 0.6364 0.08 Uiso 1 1 calc R
C29 C 0.3695(13) 0.0228(4) 0.5673(10) 0.053(3) Uani 1 1 d .
C30 C 0.3392(12) -0.0182(3) 0.5823(8) 0.050(3) Uani 1 1 d .
H30 H 0.4057 -0.0333 0.6471 0.06 Uiso 1 1 calc R
C31 C 0.2082(11) -0.0368(3) 0.4993(8) 0.049(3) Uani 1 1 d .
H31 H 0.1861 -0.064 0.5122 0.058 Uiso 1 1 calc R
C32 C 0.1085(13) -0.0157(3) 0.3969(10) 0.045(3) Uani 1 1 d .
C33 C 0.1450(13) 0.0259(3) 0.3875(9) 0.061(4) Uani 1 1 d .
H33 H 0.0803 0.0417 0.3234 0.073 Uiso 1 1 calc R
C34 C 0.2732(14) 0.0440(3) 0.4702(11) 0.067(4) Uani 1 1 d .
H34 H 0.2948 0.0714 0.4595 0.081 Uiso 1 1 calc R
C35 C -0.1216(10) -0.0087(3) 0.2124(7) 0.071(4) Uani 1 1 d .
H35A H -0.2034 -0.0258 0.1613 0.106 Uiso 1 1 calc R
H35B H -0.0657 0.0028 0.1647 0.106 Uiso 1 1 calc R
H35C H -0.1642 0.0132 0.2458 0.106 Uiso 1 1 calc R
C36 C -0.0527(11) -0.0759(3) 0.3202(8) 0.078(4) Uani 1 1 d .
H36A H -0.1449 -0.0828 0.2531 0.116 Uiso 1 1 calc R
H36B H -0.0684 -0.0808 0.3959 0.116 Uiso 1 1 calc R
H36C H 0.031 -0.0927 0.3168 0.116 Uiso 1 1 calc R
N1 N 0.2464(8) 0.1257(2) 1.0446(7) 0.049(2) Uani 1 1 d .
H1 H 0.3076 0.1405 1.1084 0.059 Uiso 1 1 d R
N2 N 0.4428(8) 0.06844(19) 0.9865(6) 0.039(2) Uani 1 1 d .
H2 H 0.4285 0.0948 0.9606 0.046 Uiso 1 1 d R
N3 N 0.4844(9) 0.1292(2) 0.8165(7) 0.054(3) Uani 1 1 d .
H3 H 0.4223 0.1172 0.7473 0.064 Uiso 1 1 d R
N4 N 0.2913(9) 0.1871(2) 0.8812(6) 0.043(2) Uani 1 1 d .
H4 H 0.3088 0.1608 0.9069 0.051 Uiso 1 1 d R
N5 N 0.1985(8) 0.2152(2) 1.0739(7) 0.048(2) Uani 1 1 d .
H5 H 0.2941 0.2056 1.0868 0.058 Uiso 1 1 d R
N6 N 0.5121(8) 0.0397(2) 0.7830(6) 0.047(2) Uani 1 1 d .
H6 H 0.4201 0.0502 0.7778 0.057 Uiso 1 1 d R
N7 N -0.0167(10) -0.0335(3) 0.3123(8) 0.060(3) Uani 1 1 d .

loop_
_atom_site_aniso_label
_atom_site_aniso_U_11
_atom_site_aniso_U_22
_atom_site_aniso_U_33
_atom_site_aniso_U_23
_atom_site_aniso_U_13
_atom_site_aniso_U_12
C1 0.049(8) 0.064(8) 0.094(9) 0.024(7) 0.043(7) 0.004(7)
C2 0.026(7) 0.038(7) 0.048(7) 0.002(6) 0.008(6) 0.005(6)
C3 0.045(8) 0.050(7) 0.051(7) 0.001(6) 0.020(6) 0.007(7)
C4 0.057(9) 0.058(8) 0.067(8) -0.003(6) 0.044(7) -0.021(7)
C5 0.054(8) 0.024(6) 0.049(7) 0.004(5) 0.025(7) -0.008(6)
C6 0.028(7) 0.033(6) 0.046(7) -0.012(5) -0.002(6) 0.002(5)
C7 0.049(8) 0.050(8) 0.030(6) -0.007(6) 0.020(6) -0.005(6)
C8 0.030(7) 0.070(8) 0.058(7) -0.017(6) 0.003(6) 0.004(7)
C9 0.072(9) 0.036(7) 0.048(7) 0.004(6) 0.030(7) 0.005(7)
C10 0.063(9) 0.049(8) 0.073(8) 0.006(6) 0.033(7) -0.008(7)
C11 0.089(10) 0.026(6) 0.054(7) 0.012(5) 0.028(8) -0.002(7)
C12 0.063(9) 0.048(7) 0.050(7) 0.001(6) 0.019(7) 0.007(7)
C13 0.068(9) 0.061(8) 0.058(8) -0.004(6) 0.031(8) -0.003(7)
C14 0.062(10) 0.049(8) 0.055(9) -0.012(7) 0.043(8) -0.001(7)
C15 0.076(11) 0.049(9) 0.044(8) 0.001(7) 0.031(8) 0.010(9)
C16 0.074(10) 0.059(9) 0.077(10) 0.001(7) 0.040(9) 0.012(8)
C17 0.146(16) 0.096(12) 0.072(12) 0.043(10) 0.068(10) 0.068(13)
C18 0.101(15) 0.19(2) 0.044(10) 0.047(14) 0.028(10) 0.068(17)
C19 0.097(14) 0.119(14) 0.081(12) 0.014(11) 0.047(11) 0.040(13)
C20 0.069(11) 0.074(10) 0.039(8) -0.015(8) 0.013(8) 0.000(10)
C21 0.088(12) 0.089(12) 0.040(9) -0.027(8) 0.029(9) -0.025(10)
C22 0.091(13) 0.076(13) 0.061(10) -0.019(9) 0.049(10) -0.007(10)
C23 0.140(18) 0.069(13) 0.097(13) -0.022(10) 0.078(13) -0.031(11)
C24 0.18(2) 0.042(11) 0.127(17) -0.025(10) 0.097(16) -0.007(12)
C25 0.114(14) 0.056(11) 0.104(13) 0.016(9) 0.063(11) 0.016(9)
C26 0.069(10) 0.048(8) 0.069(9) 0.011(7) 0.042(8) 0.007(8)
C27 0.065(10) 0.053(9) 0.056(9) 0.004(8) 0.033(8) 0.022(9)
C28 0.071(9) 0.105(9) 0.035(7) -0.013(7) 0.033(7) -0.015(8)
C29 0.062(10) 0.060(9) 0.047(8) -0.019(7) 0.030(8) -0.007(8)
C30 0.044(8) 0.072(9) 0.027(6) -0.008(7) 0.003(6) 0.001(7)
C31 0.043(8) 0.061(8) 0.033(6) 0.013(7) 0.002(6) 0.001(7)
C32 0.048(9) 0.057(9) 0.043(8) -0.012(7) 0.031(7) 0.001(8)
C33 0.051(9) 0.062(9) 0.047(8) 0.014(7) -0.011(7) 0.026(7)
C34 0.063(10) 0.067(9) 0.068(9) 0.014(8) 0.017(8) 0.009(9)
C35 0.062(8) 0.093(9) 0.043(7) 0.005(7) 0.000(6) -0.005(8)
C36 0.065(9) 0.067(9) 0.083(9) -0.016(8) 0.004(7) -0.023(8)
N1 0.049(7) 0.043(6) 0.063(6) -0.001(5) 0.029(6) -0.007(5)
N2 0.038(6) 0.033(5) 0.045(6) 0.011(4) 0.015(5) 0.007(4)
N3 0.057(7) 0.033(6) 0.073(6) 0.009(5) 0.026(6) -0.001(5)
N4 0.045(6) 0.033(5) 0.051(6) 0.007(4) 0.018(5) 0.010(5)
N5 0.031(6) 0.053(6) 0.066(6) -0.015(5) 0.023(5) -0.003(5)
N6 0.033(6) 0.057(6) 0.046(5) -0.014(5) 0.005(5) -0.001(5)
N7 0.060(7) 0.057(7) 0.051(6) 0.001(6) 0.006(6) -0.017(6)

loop_
_atom_type_symbol
_atom_type_description
_atom_type_scat_dispersion_real
_atom_type_scat_dispersion_imag
_atom_type_scat_source
C C 0.0033 0.0016 'International Tables Vol C Tables 4.2.6.8 and 6.1.1.4'
H H 0 0 'International Tables Vol C Tables 4.2.6.8 and 6.1.1.4'
N N 0.0061 0.0033 'International Tables Vol C Tables 4.2.6.8 and 6.1.1.4'

loop_
_geom_angle_atom_site_label_1
_geom_angle_atom_site_label_2
_geom_angle_atom_site_label_3
_geom_angle
N5 C2 C1 110.7(8)
N5 C2 C12 107.1(8)
C1 C2 C12 108.9(8)
N5 C2 C3 112.6(8)
C1 C2 C3 108.1(8)
C12 C2 C3 109.3(8)
N1 C3 C2 113.7(8)
N1 C4 C5 109.2(7)
N2 C5 C4 110.1(8)
N2 C6 C7 113.3(8)
N6 C7 C9 114.8(8)
N6 C7 C8 110.1(7)
C9 C7 C8 108.8(8)
N6 C7 C6 105.2(8)
C9 C7 C6 110.9(7)
C8 C7 C6 106.7(8)
N3 C9 C7 113.7(8)
N3 C10 C11 107.7(8)
N4 C11 C10 109.4(8)
N4 C12 C2 114.4(8)
N5 C13 C14 109.1(8)
C15 C14 C27 119.8(12)
C15 C14 C13 120.4(12)
C27 C14 C13 119.7(13)
C14 C15 C16 124.1(14)
C14 C15 C20 119.2(13)
C16 C15 C20 116.6(13)
C17 C16 C15 119.7(13)
C16 C17 C18 123.0(17)
C19 C18 C17 118.1(19)
C18 C19 C20 123.5(18)
C21 C20 C19 123.3(15)
C21 C20 C15 117.7(13)
C19 C20 C15 118.9(14)
C22 C21 C20 125.9(14)
C21 C22 C27 116.6(14)
C21 C22 C23 125.9(17)
C27 C22 C23 117.5(15)
C24 C23 C22 120.5(18)
C23 C24 C25 122.0(17)
C26 C25 C24 121.3(14)
C25 C26 C27 119.7(12)
C14 C27 C22 120.7(13)
C14 C27 C26 120.3(14)
C22 C27 C26 119.0(13)
N6 C28 C29 111.5(8)
C34 C29 C30 119.4(11)
C34 C29 C28 123.0(12)
C30 C29 C28 117.6(11)
C29 C30 C31 119.5(10)
C30 C31 C32 122.1(10)
N7 C32 C31 123.3(11)
N7 C32 C33 121.2(11)
C31 C32 C33 115.5(10)
C34 C33 C32 121.9(10)
C29 C34 C33 121.5(12)
C3 N1 C4 114.5(8)
C6 N2 C5 114.4(7)
C10 N3 C9 113.7(8)
C12 N4 C11 113.4(7)
C2 N5 C13 117.8(8)
C28 N6 C7 117.2(7)
C32 N7 C36 121.4(9)
C32 N7 C35 120.1(9)
C36 N7 C35 118.4(9)

loop_
_geom_bond_atom_site_label_1
_geom_bond_atom_site_label_2
_geom_bond_distance
C1 C2 1.523(10)
C2 N5 1.465(9)
C2 C12 1.525(10)
C2 C3 1.568(10)
C3 N1 1.449(9)
C4 N1 1.451(9)
C4 C5 1.513(10)
C5 N2 1.466(8)
C6 N2 1.462(8)
C6 C7 1.542(10)
C7 N6 1.470(10)
C7 C9 1.521(10)
C7 C8 1.523(11)
C9 N3 1.467(10)
C10 N3 1.450(9)
C10 C11 1.529(11)
C11 N4 1.459(9)
C12 N4 1.450(9)
C13 N5 1.469(9)
C13 C14 1.514(12)
C14 C15 1.394(13)
C14 C27 1.410(12)
C15 C16 1.434(12)
C15 C20 1.436(13)
C16 C17 1.377(13)
C17 C18 1.387(16)
C18 C19 1.326(16)
C19 C20 1.416(15)
C20 C21 1.377(12)
C21 C22 1.343(14)
C22 C27 1.434(13)
C22 C23 1.460(15)
C23 C24 1.322(15)
C24 C25 1.399(15)
C25 C26 1.357(11)
C26 C27 1.437(12)
C28 N6 1.466(8)
C28 C29 1.511(11)
C29 C34 1.358(12)
C29 C30 1.384(11)
C30 C31 1.395(10)
C31 C32 1.405(11)
C32 N7 1.359(10)
C32 C33 1.405(11)
C33 C34 1.371(12)
C35 N7 1.468(9)
C36 N7 1.426(9)
